data_1560464
loop_
_publ_author_name
'Iyer, Abishek K.'
'Yin, Wenlong'
'Lee, Emma J.'
'Lin, Xinsong'
'Mar, Arthur'

_publ_section_title
;
 Quaternary rare-earth sulfides RE 3 M 0.5 GeS 7 (RE=La--Nd, Sm; M=Co, Ni)
 and Y 3 Pd 0.5 SiS 7
;
_journal_name_full 'Journal of Solid State Chemistry'
_journal_page_first 14
_journal_page_last 23
_journal_paper_doi 10.1016/j.jssc.2017.03.009
_journal_volume 250
_journal_year 2017
_chemical_absolute_configuration ad
_chemical_formula_structural 'Pr3 Co0.50 Ge S7'
_chemical_formula_sum 'Co0.5 Ge Pr3 S7'
_chemical_formula_weight 749.21
_chemical_name_common 'praseodymium cobalt germanium sulphide (3/0.5/1/7)'
_chemical_name_systematic 'praseodymium cobalt germanium sulphide (3/0.5/1/7)'
_space_group_crystal_system hexagonal
_space_group_IT_number 173
_space_group_name_Hall 'P 6c'
_space_group_name_H-M_alt 'P 63'
_atom_sites_solution_hydrogens .
_audit_creation_method SHELXL-2014/7
_cell_angle_alpha 90
_cell_angle_beta 90
_cell_angle_gamma 120
_cell_formula_units_Z 2
_cell_length_a 10.1306(6)
_cell_length_b 10.1306(6)
_cell_length_c 5.7785(4)
_cell_measurement_reflns_used 3890
_cell_measurement_temperature 296(2)
_cell_measurement_theta_max 33.23
_cell_measurement_theta_min 4.22
_cell_volume 513.59(6)
_computing_cell_refinement 'Bruker SAINT 8.34A (Bruker, 2013)'
_computing_data_collection 'Bruker APEX 2 (Bruker, 2008)'
_computing_data_reduction 'Bruker SAINT 8.34A'
_computing_molecular_graphics 'ATOMS 5.1 (Dowty, 1999)'
_computing_publication_material 'SHELXL-2014/7 (Sheldrick, 2014)'
_computing_structure_refinement 'SHELXL-2014/7 (Sheldrick, 2014)'
_computing_structure_solution 'SHELXS-97 (Sheldrick, 2008)'
_diffrn_ambient_temperature 296(2)
_diffrn_measured_fraction_theta_full 1.000
_diffrn_measured_fraction_theta_max 1.000
_diffrn_measurement_device_type 'Bruker PLATFORM/SMART APEX II CCD'
_diffrn_measurement_method '\w and \f scans'
_diffrn_radiation_type MoK\a
_diffrn_radiation_wavelength 0.71073
_diffrn_reflns_av_R_equivalents 0.0417
_diffrn_reflns_av_unetI/netI 0.0264
_diffrn_reflns_Laue_measured_fraction_full 1.000
_diffrn_reflns_Laue_measured_fraction_max 1.000
_diffrn_reflns_limit_h_max 15
_diffrn_reflns_limit_h_min -15
_diffrn_reflns_limit_k_max 15
_diffrn_reflns_limit_k_min -15
_diffrn_reflns_limit_l_max 8
_diffrn_reflns_limit_l_min -8
_diffrn_reflns_number 7422
_diffrn_reflns_point_group_measured_fraction_full 1.000
_diffrn_reflns_point_group_measured_fraction_max 1.000
_diffrn_reflns_theta_full 25.242
_diffrn_reflns_theta_max 33.226
_diffrn_reflns_theta_min 2.321
_diffrn_source 'fine-focus sealed tube'
_exptl_absorpt_coefficient_mu 19.007
_exptl_absorpt_correction_T_max 0.566
_exptl_absorpt_correction_T_min 0.510
_exptl_absorpt_correction_type numerical
_exptl_absorpt_process_details 'SHELXL-2014/7 (Sheldrick, 2014)'
_exptl_crystal_colour grey
_exptl_crystal_density_diffrn 4.845
_exptl_crystal_description irregular
_exptl_crystal_F_000 669
_exptl_crystal_size_max 0.051
_exptl_crystal_size_mid 0.043
_exptl_crystal_size_min 0.043
_refine_diff_density_max 2.440
_refine_diff_density_min -1.262
_refine_diff_density_rms 0.249
_refine_ls_abs_structure_details
;
 Refined as an inversion twin.
;
_refine_ls_abs_structure_Flack -0.01(3)
_refine_ls_extinction_coef .
_refine_ls_extinction_method none
_refine_ls_goodness_of_fit_ref 1.136
_refine_ls_hydrogen_treatment undef
_refine_ls_matrix_type full
_refine_ls_number_parameters 40
_refine_ls_number_reflns 1310
_refine_ls_number_restraints 1
_refine_ls_restrained_S_all 1.135
_refine_ls_R_factor_all 0.0257
_refine_ls_R_factor_gt 0.0234
_refine_ls_shift/su_max 0.000
_refine_ls_shift/su_mean 0.000
_refine_ls_structure_factor_coef Fsqd
_refine_ls_weighting_details 'w=1/[\s^2^(Fo^2^)+(0.0152P)^2^+1.7106P] where P=(Fo^2^+2Fc^2^)/3'
_refine_ls_weighting_scheme calc
_refine_ls_wR_factor_gt 0.0464
_refine_ls_wR_factor_ref 0.0475
_reflns_Friedel_coverage 0.842
_reflns_Friedel_fraction_full 1.000
_reflns_Friedel_fraction_max 1.000
_reflns_number_gt 1239
_reflns_number_total 1310
_reflns_threshold_expression 'I > 2\s(I)'
_cod_data_source_file mmc14.cif
_cod_data_source_block 3
_cod_original_cell_volume 513.59(7)
_cod_original_formula_sum 'Co0.50 Ge Pr3 S7'
_cod_database_code 1560464
_shelx_shelxl_version_number 2014/7
_shelx_space_group_comment
;
The symmetry employed for this shelxl refinement is uniquely defined
by the following loop, which should always be used as a source of
symmetry information in preference to the above space-group names.
They are only intended as comments.
;
_shelx_estimated_absorpt_t_min 0.444
_shelx_estimated_absorpt_t_max 0.495

loop_
_space_group_symop_operation_xyz
'x, y, z'
'-y, x-y, z'
'-x+y, -x, z'
'-x, -y, z+1/2'
'y, -x+y, z+1/2'
'x-y, x, z+1/2'

loop_
_atom_site_label
_atom_site_type_symbol
_atom_site_fract_x
_atom_site_fract_y
_atom_site_fract_z
_atom_site_U_iso_or_equiv
_atom_site_adp_type
_atom_site_occupancy
_atom_site_site_symmetry_order
_atom_site_calc_flag
_atom_site_refinement_flags_posn
_atom_site_refinement_flags_adp
_atom_site_refinement_flags_occupancy
_atom_site_disorder_assembly
_atom_site_disorder_group
Pr Pr 0.12820(3) 0.35593(3) 0.48389(13) 0.00993(8) Uani 1 1 d . . . . .
CoA Co 0.0000 0.0000 0.2515(10) 0.0067(6) Uani 0.442(3) 3 d S T P . .
CoB Co 0.0000 0.0000 0.490(8) 0.0067(6) Uani 0.058(3) 3 d S T P . .
Ge Ge 0.3333 0.6667 0.9022(2) 0.0107(2) Uani 1 3 d S T P . .
S1 S 0.24252(18) 0.15493(17) 0.5000(5) 0.0146(3) Uani 1 1 d . . . . .
S2 S 0.52023(19) 0.10276(19) 0.2517(3) 0.0111(3) Uani 1 1 d . . . . .
S3 S 0.3333 0.6667 0.2783(5) 0.0117(5) Uani 1 3 d S T P . .

loop_
_atom_site_aniso_label
_atom_site_aniso_U_11
_atom_site_aniso_U_22
_atom_site_aniso_U_33
_atom_site_aniso_U_23
_atom_site_aniso_U_13
_atom_site_aniso_U_12
Pr 0.01035(14) 0.00870(13) 0.01077(14) -0.0007(2) -0.0007(2) 0.00479(11)
CoA 0.0053(7) 0.0053(7) 0.0096(16) 0.000 0.000 0.0027(3)
CoB 0.0053(7) 0.0053(7) 0.0096(16) 0.000 0.000 0.0027(3)
Ge 0.0118(3) 0.0118(3) 0.0085(5) 0.000 0.000 0.00590(17)
S1 0.0141(6) 0.0112(6) 0.0202(8) -0.0028(9) -0.0015(9) 0.0076(5)
S2 0.0100(7) 0.0110(7) 0.0110(7) -0.0003(6) 0.0004(6) 0.0042(6)
S3 0.0133(8) 0.0133(8) 0.0085(12) 0.000 0.000 0.0066(4)

loop_
_atom_type_symbol
_atom_type_description
_atom_type_scat_dispersion_real
_atom_type_scat_dispersion_imag
_atom_type_scat_source
S S 0.1246 0.1234 'International Tables Vol C Tables 4.2.6.8 and 6.1.1.4'
Co Co 0.3494 0.9721 'International Tables Vol C Tables 4.2.6.8 and 6.1.1.4'
Ge Ge 0.1547 1.8001 'International Tables Vol C Tables 4.2.6.8 and 6.1.1.4'
Pr Pr -0.2180 2.8214 'International Tables Vol C Tables 4.2.6.8 and 6.1.1.4'

loop_
_geom_angle_atom_site_label_1
_geom_angle_atom_site_label_2
_geom_angle_atom_site_label_3
_geom_angle
_geom_angle_site_symmetry_1
_geom_angle_site_symmetry_3
S1 Pr S1 83.58(6) 2 .
S1 Pr S2 107.41(6) 2 5_565
S1 Pr S2 142.57(7) . 5_565
S1 Pr S1 77.24(6) 2 6_554
S1 Pr S1 77.17(6) . 6_554
S2 Pr S1 139.64(5) 5_565 6_554
S1 Pr S2 140.33(7) 2 6
S1 Pr S2 74.95(5) . 6
S2 Pr S2 74.40(7) 5_565 6
S1 Pr S2 127.73(5) 6_554 6
S1 Pr S3 149.75(6) 2 .
S1 Pr S3 116.87(4) . .
S2 Pr S3 70.72(5) 5_565 .
S1 Pr S3 85.58(6) 6_554 .
S2 Pr S3 69.48(5) 6 .
S1 Pr S2 72.04(5) 2 2
S1 Pr S2 143.99(6) . 2
S2 Pr S2 71.79(3) 5_565 2
S1 Pr S2 71.94(5) 6_554 2
S2 Pr S2 139.69(5) 6 2
S3 Pr S2 79.06(4) . 2
S1 Pr S1 74.36(6) 2 6
S1 Pr S1 74.30(6) . 6
S2 Pr S1 74.63(5) 5_565 6
S1 Pr S1 141.49(6) 6_554 6
S2 Pr S1 67.94(5) 6 6
S3 Pr S1 130.55(6) . 6
S2 Pr S1 121.52(5) 2 6
S1 Pr CoB 41.84(5) 2 .
S1 Pr CoB 41.82(5) . .
S2 Pr CoB 138.8(7) 5_565 .
S1 Pr CoB 70.8(8) 6_554 .
S2 Pr CoB 111.1(5) 6 .
S3 Pr CoB 150.4(7) . .
S2 Pr CoB 108.7(4) 2 .
S1 Pr CoB 70.7(8) 6 .
S1 Pr CoA 47.74(6) 2 .
S1 Pr CoA 47.72(6) . .
S2 Pr CoA 155.14(6) 5_565 .
S1 Pr CoA 47.17(9) 6_554 .
S2 Pr CoA 122.64(5) 6 .
S3 Pr CoA 130.02(10) . .
S2 Pr CoA 96.76(6) 2 .
S1 Pr CoA 94.32(9) 6 .
CoB Pr CoA 23.6(9) . .
S1 Pr CoA 46.87(5) 2 4
S1 Pr CoA 46.86(5) . 4
S2 Pr CoA 116.44(9) 5_565 4
S1 Pr CoA 96.23(9) 6_554 4
S2 Pr CoA 95.74(6) 6 4
S3 Pr CoA 161.927(19) . 4
S2 Pr CoA 118.65(4) 2 4
S1 Pr CoA 45.26(9) 6 4
CoB Pr CoA 25.5(8) . 4
CoA Pr CoA 49.056(7) . 4
CoB CoA CoB 180.000(13) . 4_554
CoB CoA S1 56.33(12) . .
CoB CoA S1 123.67(12) 4_554 .
CoB CoA S1 56.33(12) . 3
CoB CoA S1 123.67(12) 4_554 3
S1 CoA S1 92.23(16) . 3
CoB CoA S1 56.33(12) . 2
CoB CoA S1 123.67(12) 4_554 2
S1 CoA S1 92.23(16) . 2
S1 CoA S1 92.23(16) 3 2
CoB CoA S1 124.00(11) . 4_554
CoB CoA S1 56.00(11) 4_554 4_554
S1 CoA S1 179.7(2) . 4_554
S1 CoA S1 88.00(3) 3 4_554
S1 CoA S1 88.00(3) 2 4_554
CoB CoA S1 124.00(11) . 6_554
CoB CoA S1 56.00(11) 4_554 6_554
S1 CoA S1 88.00(3) . 6_554
S1 CoA S1 179.7(2) 3 6_554
S1 CoA S1 88.00(3) 2 6_554
S1 CoA S1 91.77(16) 4_554 6_554
CoB CoA S1 124.00(11) . 5_554
CoB CoA S1 56.00(11) 4_554 5_554
S1 CoA S1 88.00(3) . 5_554
S1 CoA S1 88.00(3) 3 5_554
S1 CoA S1 179.7(2) 2 5_554
S1 CoA S1 91.77(16) 4_554 5_554
S1 CoA S1 91.77(16) 6_554 5_554
CoB CoA CoA 180.0 . 4_554
CoB CoA CoA 0.0 4_554 4_554
S1 CoA CoA 123.67(12) . 4_554
S1 CoA CoA 123.67(12) 3 4_554
S1 CoA CoA 123.67(12) 2 4_554
S1 CoA CoA 56.00(11) 4_554 4_554
S1 CoA CoA 56.00(11) 6_554 4_554
S1 CoA CoA 56.00(11) 5_554 4_554
CoB CoA CoA 0.000(7) . 4
CoB CoA CoA 180.0 4_554 4
S1 CoA CoA 56.33(12) . 4
S1 CoA CoA 56.33(12) 3 4
S1 CoA CoA 56.33(12) 2 4
S1 CoA CoA 124.00(12) 4_554 4
S1 CoA CoA 124.00(11) 6_554 4
S1 CoA CoA 124.00(11) 5_554 4
CoA CoA CoA 180.0 4_554 4
CoB CoA Pr 67.00(9) . .
CoB CoA Pr 113.00(9) 4_554 .
S1 CoA Pr 53.21(6) . .
S1 CoA Pr 123.3(2) 3 .
S1 CoA Pr 53.10(6) 2 .
S1 CoA Pr 126.82(5) 4_554 .
S1 CoA Pr 57.00(6) 6_554 .
S1 CoA Pr 126.93(4) 5_554 .
CoA CoA Pr 113.00(9) 4_554 .
CoA CoA Pr 67.00(9) 4 .
CoB CoA Pr 67.00(9) . 2
CoB CoA Pr 113.00(9) 4_554 2
S1 CoA Pr 123.3(2) . 2
S1 CoA Pr 53.10(6) 3 2
S1 CoA Pr 53.21(6) 2 2
S1 CoA Pr 57.00(6) 4_554 2
S1 CoA Pr 126.93(4) 6_554 2
S1 CoA Pr 126.82(5) 5_554 2
CoA CoA Pr 113.00(9) 4_554 2
CoA CoA Pr 67.00(9) 4 2
Pr CoA Pr 105.73(10) . 2
CoA CoB CoA 180.0 . 4
CoA CoB S1 91.6(12) . .
CoA CoB S1 88.4(12) 4 .
CoA CoB S1 91.6(12) . 3
CoA CoB S1 88.4(12) 4 3
S1 CoB S1 119.92(12) . 3
CoA CoB S1 91.6(12) . 2
CoA CoB S1 88.4(12) 4 2
S1 CoB S1 119.92(12) . 2
S1 CoB S1 119.92(12) 3 2
CoA CoB CoB 180.0 . 4
CoA CoB CoB 0.000(3) 4 4
S1 CoB CoB 88.4(12) . 4
S1 CoB CoB 88.4(12) 3 4
S1 CoB CoB 88.4(12) 2 4
CoA CoB CoB 0.000(4) . 4_554
CoA CoB CoB 180.0 4 4_554
S1 CoB CoB 91.6(12) . 4_554
S1 CoB CoB 91.6(12) 3 4_554
S1 CoB CoB 91.6(12) 2 4_554
CoB CoB CoB 180.000(12) 4 4_554
CoA CoB Pr 89.4(8) . .
CoA CoB Pr 90.6(8) 4 .
S1 CoB Pr 60.10(4) . .
S1 CoB Pr 179(2) 3 .
S1 CoB Pr 59.97(4) 2 .
CoB CoB Pr 90.6(8) 4 .
CoB CoB Pr 89.4(8) 4_554 .
CoA CoB Pr 89.4(8) . 2
CoA CoB Pr 90.6(8) 4 2
S1 CoB Pr 179(2) . 2
S1 CoB Pr 59.97(4) 3 2
S1 CoB Pr 60.10(4) 2 2
CoB CoB Pr 90.6(8) 4 2
CoB CoB Pr 89.4(8) 4_554 2
Pr CoB Pr 119.99(3) . 2
CoA CoB Pr 89.4(8) . 3
CoA CoB Pr 90.6(8) 4 3
S1 CoB Pr 59.97(4) . 3
S1 CoB Pr 60.10(4) 3 3
S1 CoB Pr 179(2) 2 3
CoB CoB Pr 90.6(8) 4 3
CoB CoB Pr 89.4(8) 4_554 3
Pr CoB Pr 119.99(3) . 3
Pr CoB Pr 119.99(3) 2 3
S3 Ge S2 113.03(6) 1_556 5_565
S3 Ge S2 113.03(6) 1_556 4_665
S2 Ge S2 105.70(6) 5_565 4_665
S3 Ge S2 113.02(5) 1_556 6
S2 Ge S2 105.70(6) 5_565 6
S2 Ge S2 105.70(6) 4_665 6
CoB S1 CoA 32.1(12) . .
CoB S1 CoA 35.6(12) . 4
CoA S1 CoA 67.68(4) . 4
CoB S1 Pr 78.19(6) . 3
CoA S1 Pr 79.16(5) . 3
CoA S1 Pr 81.35(5) 4 3
CoB S1 Pr 78.08(6) . .
CoA S1 Pr 79.07(5) . .
CoA S1 Pr 81.26(5) 4 .
Pr S1 Pr 156.06(7) 3 .
CoB S1 Pr 111.4(13) . 5
CoA S1 Pr 143.50(13) . 5
CoA S1 Pr 75.83(12) 4 5
Pr S1 Pr 95.83(7) 3 5
Pr S1 Pr 95.73(7) . 5
CoB S1 Pr 107.1(12) . 5_554
CoA S1 Pr 75.01(12) . 5_554
CoA S1 Pr 142.68(13) 4 5_554
Pr S1 Pr 92.00(6) 3 5_554
Pr S1 Pr 91.91(6) . 5_554
Pr S1 Pr 141.49(6) 5 5_554
Ge S2 Pr 91.16(6) 4_664 6_654
Ge S2 Pr 88.73(6) 4_664 5_554
Pr S2 Pr 109.94(6) 6_654 5_554
Ge S2 Pr 121.37(7) 4_664 3
Pr S2 Pr 142.11(6) 6_654 3
Pr S2 Pr 91.14(5) 5_554 3
Ge S3 Pr 113.19(6) 1_554 3_565
Ge S3 Pr 113.19(6) 1_554 2_665
Pr S3 Pr 105.51(6) 3_565 2_665
Ge S3 Pr 113.19(6) 1_554 .
Pr S3 Pr 105.51(6) 3_565 .
Pr S3 Pr 105.51(6) 2_665 .

loop_
_geom_bond_atom_site_label_1
_geom_bond_atom_site_label_2
_geom_bond_distance
_geom_bond_site_symmetry_2
Pr S1 2.7979(15) 2
Pr S1 2.8026(15) .
Pr S2 2.8848(17) 5_565
Pr S1 2.972(3) 6_554
Pr S2 2.9791(18) 6
Pr S3 3.0161(13) .
Pr S2 3.0203(17) 2
Pr S1 3.148(3) 6
Pr CoB 3.1633(7) .
Pr CoA 3.436(2) .
Pr CoA 3.521(3) 4
CoA CoB 1.38(5) .
CoA CoB 1.51(5) 4_554
CoA S1 2.589(4) .
CoA S1 2.589(4) 3
CoA S1 2.589(4) 2
CoA S1 2.599(4) 4_554
CoA S1 2.599(4) 6_554
CoA S1 2.599(4) 5_554
CoA CoA 2.8892(2) 4_554
CoA CoA 2.8893(2) 4
CoA Pr 3.436(2) 2
CoB CoA 1.51(5) 4
CoB S1 2.156(2) .
CoB S1 2.156(2) 3
CoB S1 2.156(2) 2
CoB CoB 2.8892(2) 4
CoB CoB 2.8893(2) 4_554
CoB Pr 3.1634(6) 2
CoB Pr 3.1634(6) 3
Ge S3 2.173(3) 1_556
Ge S2 2.2246(18) 5_565
Ge S2 2.2246(18) 4_665
Ge S2 2.2246(18) 6
S1 CoA 2.599(4) 4
S1 Pr 2.7980(15) 3
S1 Pr 2.972(3) 5
S1 Pr 3.148(3) 5_554
S2 Ge 2.2246(18) 4_664
S2 Pr 2.8848(17) 6_654
S2 Pr 2.9790(18) 5_554
S2 Pr 3.0203(17) 3
S3 Ge 2.173(3) 1_554
S3 Pr 3.0161(13) 3_565
S3 Pr 3.0161(13) 2_665
